data_7132055
loop_
_publ_author_name
'Lei, Caijin'
'Xiao, Chuan'
'Tang, Jie'
'Yang, Hongwei'
'Zhang, Qinghua'
'Cheng, Guangbin'

_publ_section_title
;
 Synthesis of fused energetic compounds using the structural modification
 from local carbonyl to hydroxylamine/hydrazone
;
_journal_name_full 'Chemical Communications'
_journal_paper_doi 10.1039/D3CC03330A
_journal_year 2023
_chemical_formula_moiety 'C4 H3 N7 O4, H2 O'
_chemical_formula_sum 'C4 H5 N7 O5'
_chemical_formula_weight 231.15
_space_group_crystal_system monoclinic
_space_group_IT_number 7
_space_group_name_Hall 'P -2yc'
_space_group_name_H-M_alt 'P 1 c 1'
_atom_sites_solution_hydrogens mixed
_atom_sites_solution_primary iterative
_audit_creation_date 2023-03-30
_audit_creation_method
;
Olex2 1.5
(compiled 2023.03.06 svn.rbb2c1857 for OlexSys, GUI svn.r6748)
;
_audit_update_record
;
2023-04-11 deposited with the CCDC.	2023-08-25 downloaded from the CCDC.
;
_cell_angle_alpha 90
_cell_angle_beta 93.137(5)
_cell_angle_gamma 90
_cell_formula_units_Z 2
_cell_length_a 4.7059(7)
_cell_length_b 10.5914(14)
_cell_length_c 8.1537(9)
_cell_measurement_reflns_used 828
_cell_measurement_temperature 193.00
_cell_measurement_theta_max 21.985
_cell_measurement_theta_min 3.156
_cell_volume 405.79(9)
_computing_cell_refinement 'SAINT V8.40B (?, 2016)'
_computing_data_reduction 'SAINT V8.40B (?, 2016)'
_computing_molecular_graphics 'Olex2 1.5 (Dolomanov et al., 2009)'
_computing_publication_material 'Olex2 1.5 (Dolomanov et al., 2009)'
_computing_structure_refinement 'SHELXL 2018/3 (Sheldrick, 2015)'
_computing_structure_solution 'olex2.solve 1.5 (Bourhis et al., 2015)'
_diffrn_ambient_temperature 193.00
_diffrn_measured_fraction_theta_full 0.996
_diffrn_measured_fraction_theta_max 0.994
_diffrn_measurement_device_type 'Bruker APEX-II CCD'
_diffrn_measurement_method '\f and \w scans'
_diffrn_radiation_type MoK\a
_diffrn_radiation_wavelength 0.71073
_diffrn_reflns_av_R_equivalents 0.0762
_diffrn_reflns_av_unetI/netI 0.0712
_diffrn_reflns_Laue_measured_fraction_full 0.996
_diffrn_reflns_Laue_measured_fraction_max 0.994
_diffrn_reflns_limit_h_max 6
_diffrn_reflns_limit_h_min -5
_diffrn_reflns_limit_k_max 13
_diffrn_reflns_limit_k_min -11
_diffrn_reflns_limit_l_max 10
_diffrn_reflns_limit_l_min -10
_diffrn_reflns_number 5248
_diffrn_reflns_point_group_measured_fraction_full 0.977
_diffrn_reflns_point_group_measured_fraction_max 0.949
_diffrn_reflns_theta_full 25.242
_diffrn_reflns_theta_max 27.534
_diffrn_reflns_theta_min 1.923
_diffrn_source_current 1.4
_diffrn_source_power 0.07
_diffrn_source_voltage 50.0
_diffrn_standards_number 0
_exptl_absorpt_coefficient_mu 0.172
_exptl_absorpt_correction_T_max 0.7456
_exptl_absorpt_correction_T_min 0.5825
_exptl_absorpt_correction_type multi-scan
_exptl_absorpt_process_details
;
SADABS-2016/2 (Bruker,2016/2) was used for absorption correction.
wR2(int) was 0.1037 before and 0.0647 after correction.
The Ratio of minimum to maximum transmission is 0.7812.
The \l/2 correction factor is Not present.
;
_exptl_crystal_density_diffrn 1.892
_exptl_crystal_description block
_exptl_crystal_F_000 236
_exptl_crystal_size_max 0.12
_exptl_crystal_size_mid 0.11
_exptl_crystal_size_min 0.1
_refine_diff_density_max 0.326
_refine_diff_density_min -0.385
_refine_diff_density_rms 0.077
_refine_ls_abs_structure_details
;
 Flack x determined using 473 quotients [(I+)-(I-)]/[(I+)+(I-)]
 (Parsons, Flack and Wagner, Acta Cryst. B69 (2013) 249-259).
;
_refine_ls_abs_structure_Flack -1.3(10)
_refine_ls_extinction_method none
_refine_ls_goodness_of_fit_ref 1.034
_refine_ls_hydrogen_treatment mixed
_refine_ls_matrix_type full
_refine_ls_number_parameters 152
_refine_ls_number_reflns 1776
_refine_ls_number_restraints 2
_refine_ls_restrained_S_all 1.033
_refine_ls_R_factor_all 0.0803
_refine_ls_R_factor_gt 0.0518
_refine_ls_shift/su_max 0.000
_refine_ls_shift/su_mean 0.000
_refine_ls_structure_factor_coef Fsqd
_refine_ls_weighting_details 'w=1/[\s^2^(Fo^2^)+(0.0598P)^2^+0.2165P] where P=(Fo^2^+2Fc^2^)/3'
_refine_ls_weighting_scheme calc
_refine_ls_wR_factor_gt 0.1177
_refine_ls_wR_factor_ref 0.1382
_reflns_Friedel_coverage 0.897
_reflns_Friedel_fraction_full 0.957
_reflns_Friedel_fraction_max 0.904
_reflns_number_gt 1267
_reflns_number_total 1776
_reflns_threshold_expression 'I > 2\s(I)'
_cod_data_source_file d3cc03330a2.cif
_cod_data_source_block mo_20230329_ys_nlg_nh3oh329_0m
_cod_database_code 7132055
_shelx_shelxl_version_number 2018/3
_shelx_space_group_comment
;
The symmetry employed for this shelxl refinement is uniquely defined
by the following loop, which should always be used as a source of
symmetry information in preference to the above space-group names.
They are only intended as comments.
;
_shelx_estimated_absorpt_t_max 0.983
_shelx_estimated_absorpt_t_min 0.980
_olex2_refinement_description
;
1. Fixed Uiso
 At 1.2 times of:
  All N(H) groups
 At 1.5 times of:
  All O(H) groups, All O(H,H) groups
2.a Free rotating group:
 O5(H5A,H5B)
2.b Aromatic/amide H refined with riding coordinates:
 N2(H2)
2.c Tetrahedral OH refined with riding coordinates:
 O4(H4)
;
_olex2_submission_special_instructions 'No special instructions were received'

loop_
_space_group_symop_operation_xyz
'x, y, z'
'x, -y, z+1/2'

loop_
_atom_site_label
_atom_site_type_symbol
_atom_site_fract_x
_atom_site_fract_y
_atom_site_fract_z
_atom_site_U_iso_or_equiv
_atom_site_adp_type
_atom_site_occupancy
_atom_site_site_symmetry_order
_atom_site_calc_flag
_atom_site_refinement_flags_posn
_atom_site_refinement_flags_adp
_atom_site_refinement_flags_occupancy
_atom_site_disorder_assembly
_atom_site_disorder_group
O1 O 0.4271(11) 0.2887(4) 0.5799(7) 0.0340(13) Uani 1 1 d . . . . .
O2 O 0.7622(10) 0.3692(4) 0.4369(7) 0.0321(12) Uani 1 1 d . . . . .
O3 O 1.0087(10) 0.8044(5) 0.3059(6) 0.0293(12) Uani 1 1 d . . . . .
O4 O 0.4276(10) 1.0380(4) 0.6446(6) 0.0296(12) Uani 1 1 d . . . . .
H4 H 0.479909 1.051074 0.549183 0.044 Uiso 1 1 calc R U . . .
O5 O 0.9900(9) 1.1051(4) 0.4206(6) 0.0277(11) Uani 1 1 d G . . . .
H5A H 0.853218 1.051780 0.396731 0.042 Uiso 1 1 d G U . . .
H5B H 0.903803 1.176337 0.436350 0.042 Uiso 1 1 d G U . . .
N1 N 0.5575(12) 0.3803(5) 0.5269(7) 0.0231(13) Uani 1 1 d . . . . .
N2 N 0.2270(11) 0.6556(5) 0.6936(7) 0.0212(12) Uani 1 1 d . . . . .
H2 H 0.110479 0.696588 0.755561 0.025 Uiso 1 1 calc R U . . .
N3 N 0.4248(11) 0.7046(5) 0.5942(7) 0.0204(12) Uani 1 1 d . . . . .
N4 N 0.7747(11) 0.6456(5) 0.4084(7) 0.0210(12) Uani 1 1 d . . . . .
N5 N 0.8209(11) 0.7692(5) 0.3976(7) 0.0205(12) Uani 1 1 d . . . . .
N6 N 0.6952(11) 0.8646(5) 0.4786(7) 0.0208(12) Uani 1 1 d . . . . .
N7 N 0.3428(12) 0.9125(5) 0.6587(7) 0.0256(14) Uani 1 1 d . . . . .
C1 C 0.2523(14) 0.5320(6) 0.6746(9) 0.0208(13) Uani 1 1 d . . . . .
H1 H 0.111(17) 0.479(7) 0.723(9) 0.024(18) Uiso 1 1 d . . . . .
C2 C 0.4665(14) 0.5012(6) 0.5661(9) 0.0212(14) Uani 1 1 d . . . . .
C3 C 0.5749(12) 0.6146(7) 0.5134(8) 0.0184(14) Uani 1 1 d . . . . .
C4 C 0.4892(14) 0.8287(6) 0.5758(8) 0.0175(13) Uani 1 1 d . . . . .

loop_
_atom_site_aniso_label
_atom_site_aniso_U_11
_atom_site_aniso_U_22
_atom_site_aniso_U_33
_atom_site_aniso_U_23
_atom_site_aniso_U_13
_atom_site_aniso_U_12
O1 0.041(3) 0.024(2) 0.037(3) 0.005(2) 0.009(2) -0.005(2)
O2 0.027(3) 0.030(3) 0.040(3) -0.005(2) 0.008(2) 0.002(2)
O3 0.026(3) 0.037(3) 0.027(3) 0.002(2) 0.018(2) -0.003(2)
O4 0.037(3) 0.023(2) 0.029(3) -0.002(2) 0.007(2) -0.007(2)
O5 0.025(2) 0.024(2) 0.034(3) -0.002(2) 0.004(2) -0.0028(19)
N1 0.026(3) 0.019(3) 0.024(3) 0.001(2) -0.002(2) -0.002(2)
N2 0.018(3) 0.028(3) 0.019(3) 0.002(2) 0.009(2) -0.002(2)
N3 0.020(3) 0.017(2) 0.024(3) -0.002(2) 0.001(2) -0.002(2)
N4 0.023(3) 0.021(3) 0.019(3) 0.002(2) 0.000(2) -0.002(2)
N5 0.018(3) 0.027(3) 0.017(3) 0.000(2) 0.005(2) -0.006(2)
N6 0.021(3) 0.021(3) 0.020(3) 0.000(2) 0.005(2) -0.003(2)
N7 0.026(3) 0.019(3) 0.033(4) -0.004(2) 0.008(3) 0.002(2)
C1 0.022(3) 0.021(3) 0.018(4) -0.001(3) 0.000(2) -0.004(3)
C2 0.022(4) 0.021(3) 0.020(3) 0.000(3) -0.004(3) 0.002(3)
C3 0.011(3) 0.031(4) 0.013(3) 0.002(3) 0.001(2) 0.001(3)
C4 0.014(3) 0.018(3) 0.021(3) -0.002(2) 0.002(2) -0.001(2)

loop_
_atom_type_symbol
_atom_type_description
_atom_type_scat_dispersion_real
_atom_type_scat_dispersion_imag
_atom_type_scat_source
C C 0.0033 0.0016 'International Tables Vol C Tables 4.2.6.8 and 6.1.1.4'
H H 0.0000 0.0000 'International Tables Vol C Tables 4.2.6.8 and 6.1.1.4'
N N 0.0061 0.0033 'International Tables Vol C Tables 4.2.6.8 and 6.1.1.4'
O O 0.0106 0.0060 'International Tables Vol C Tables 4.2.6.8 and 6.1.1.4'

loop_
_geom_angle_atom_site_label_1
_geom_angle_atom_site_label_2
_geom_angle_atom_site_label_3
_geom_angle
_geom_angle_site_symmetry_1
_geom_angle_site_symmetry_3
_geom_angle_publ_flag
N7 O4 H4 109.5 . . ?
H5A O5 H5B 104.5 . . ?
O1 N1 O2 122.9(5) . . ?
O1 N1 C2 118.4(5) . . ?
O2 N1 C2 118.6(5) . . ?
N3 N2 H2 128.1 . . ?
C1 N2 H2 128.1 . . ?
C1 N2 N3 103.7(5) . . ?
N2 N3 C3 113.8(5) . . ?
C4 N3 N2 126.5(5) . . ?
C4 N3 C3 119.6(5) . . ?
N5 N4 C3 113.8(5) . . ?
O3 N5 N4 117.3(5) . . ?
O3 N5 N6 114.3(5) . . ?
N4 N5 N6 128.4(5) . . ?
C4 N6 N5 115.1(5) . . ?
C4 N7 O4 115.8(5) . . ?
N2 C1 H1 117(4) . . ?
N2 C1 C2 111.9(6) . . ?
C2 C1 H1 130(4) . . ?
N1 C2 C1 126.5(6) . . ?
C3 C2 N1 127.1(6) . . ?
C3 C2 C1 106.3(5) . . ?
N3 C3 C2 104.2(5) . . ?
N4 C3 N3 122.0(6) . . ?
N4 C3 C2 133.8(6) . . ?
N6 C4 N3 120.8(6) . . ?
N7 C4 N3 117.7(6) . . ?
N7 C4 N6 121.5(5) . . ?

loop_
_geom_bond_atom_site_label_1
_geom_bond_atom_site_label_2
_geom_bond_distance
_geom_bond_site_symmetry_2
_geom_bond_publ_flag
O1 N1 1.239(7) . ?
O2 N1 1.248(8) . ?
O3 N5 1.245(6) . ?
O4 H4 0.8400 . ?
O4 N7 1.394(7) . ?
O5 H5A 0.8703 . ?
O5 H5B 0.8697 . ?
N1 C2 1.392(8) . ?
N2 H2 0.8800 . ?
N2 N3 1.370(7) . ?
N2 C1 1.325(8) . ?
N3 C3 1.376(8) . ?
N3 C4 1.359(7) . ?
N4 N5 1.331(7) . ?
N4 C3 1.347(8) . ?
N5 N6 1.360(7) . ?
N6 C4 1.341(8) . ?
N7 C4 1.330(8) . ?
C1 H1 0.97(8) . ?
C1 C2 1.415(10) . ?
C2 C3 1.383(10) . ?

loop_
_geom_torsion_atom_site_label_1
_geom_torsion_atom_site_label_2
_geom_torsion_atom_site_label_3
_geom_torsion_atom_site_label_4
_geom_torsion
_geom_torsion_site_symmetry_1
_geom_torsion_site_symmetry_2
_geom_torsion_site_symmetry_3
_geom_torsion_site_symmetry_4
_geom_torsion_publ_flag
O1 N1 C2 C1 6.2(10) . . . . ?
O1 N1 C2 C3 -177.0(7) . . . . ?
O2 N1 C2 C1 -175.4(7) . . . . ?
O2 N1 C2 C3 1.4(10) . . . . ?
O3 N5 N6 C4 178.9(6) . . . . ?
O4 N7 C4 N3 176.1(5) . . . . ?
O4 N7 C4 N6 -3.3(9) . . . . ?
N1 C2 C3 N3 -176.4(6) . . . . ?
N1 C2 C3 N4 4.4(11) . . . . ?
N2 N3 C3 N4 178.9(6) . . . . ?
N2 N3 C3 C2 -0.5(7) . . . . ?
N2 N3 C4 N6 177.6(6) . . . . ?
N2 N3 C4 N7 -1.7(10) . . . . ?
N2 C1 C2 N1 176.2(6) . . . . ?
N2 C1 C2 C3 -1.2(8) . . . . ?
N3 N2 C1 C2 0.8(8) . . . . ?
N4 N5 N6 C4 -3.4(9) . . . . ?
N5 N4 C3 N3 3.1(8) . . . . ?
N5 N4 C3 C2 -177.7(7) . . . . ?
N5 N6 C4 N3 2.6(9) . . . . ?
N5 N6 C4 N7 -178.0(6) . . . . ?
C1 N2 N3 C3 -0.2(7) . . . . ?
C1 N2 N3 C4 -177.3(6) . . . . ?
C1 C2 C3 N3 1.0(7) . . . . ?
C1 C2 C3 N4 -178.3(7) . . . . ?
C3 N3 C4 N6 0.7(9) . . . . ?
C3 N3 C4 N7 -178.7(6) . . . . ?
C3 N4 N5 O3 178.1(5) . . . . ?
C3 N4 N5 N6 0.5(9) . . . . ?
C4 N3 C3 N4 -3.8(9) . . . . ?
C4 N3 C3 C2 176.8(6) . . . . ?
